data_2243801
loop_
_publ_author_name
'Pacifico, Jessica'
'Stoeckli-Evans, Helen'

_publ_section_title
;
 A new tetrakis-substituted pyrazine carboxylic acid,
 3,3',3'',3'''-{[pyrazine-2,3,5,6-tetrayltetrakis(methylene)]tetrakis(sulfanediyl)}tetrapropionic
 acid: crystal structures of two triclinic polymorphs and of two
 potassium--organic frameworks
;
_journal_issue 5
_journal_name_full 'Acta Crystallographica Section E'
_journal_page_first 480
_journal_page_last 490
_journal_paper_doi 10.1107/S2056989021003479
_journal_volume 77
_journal_year 2021
_chemical_formula_iupac 'C20 H28 N2 O8 S4'
_chemical_formula_moiety 'C20 H28 N2 O8 S4'
_chemical_formula_sum 'C20 H28 N2 O8 S4'
_chemical_formula_weight 552.68
_chemical_name_systematic
'3,3',3'',3'''-{[Pyrazine-2,3,5,6-tetrayltetrakis(methylene))tetrakis(sulfanediyl]}tetrapropionic acid'
_space_group_crystal_system triclinic
_space_group_IT_number 2
_space_group_name_Hall '-P 1'
_space_group_name_H-M_alt 'P -1'
_atom_sites_solution_hydrogens geom
_atom_sites_solution_primary direct
_atom_sites_solution_secondary difmap
_audit_creation_method SHELXL-2018/3
_cell_angle_alpha 96.96(3)
_cell_angle_beta 97.14(3)
_cell_angle_gamma 100.72(3)
_cell_formula_units_Z 1
_cell_length_a 4.9424(17)
_cell_length_b 8.993(3)
_cell_length_c 14.190(6)
_cell_measurement_reflns_used 5563
_cell_measurement_temperature 293(2)
_cell_measurement_theta_max 25.49
_cell_measurement_theta_min 2.35
_cell_volume 608.1(4)
_computing_cell_refinement
;
X-Area (Stoe & Cie, 2002)
;
_computing_data_collection
;
X-Area (Stoe & Cie, 2002)
;
_computing_data_reduction
;
X-RED32 (Stoe & Cie, 2002)
;
_computing_molecular_graphics
;
PLATON (Spek, 2020) and Mercury (Macrae <i>et al.</i>,  2020)
;
_computing_publication_material
;
SHELXL-2018/3 (Sheldrick, 2015), PLATON (Spek, 2020) and
publcif (Westrip, 2010)
;
_computing_structure_refinement
;
SHELXL-2018/3 (Sheldrick, 2015)
;
_computing_structure_solution
;
SHELXS-97 (Sheldrick, 2008)
;
_diffrn_ambient_temperature 293(2)
_diffrn_detector 'image plate (34 cm diameter)'
_diffrn_measured_fraction_theta_full 0.928
_diffrn_measured_fraction_theta_max 0.924
_diffrn_measurement_device '2-circle goniometer'
_diffrn_measurement_device_type 'STOE IPDS 2'
_diffrn_measurement_method '\f + \w scans'
_diffrn_radiation_monochromator 'plane graphite'
_diffrn_radiation_source 'fine-focus sealed tube'
_diffrn_radiation_type MoK\a
_diffrn_radiation_wavelength 0.71073
_diffrn_reflns_av_R_equivalents 0.0796
_diffrn_reflns_av_unetI/netI 0.0834
_diffrn_reflns_limit_h_max 5
_diffrn_reflns_limit_h_min -5
_diffrn_reflns_limit_k_max 9
_diffrn_reflns_limit_k_min -11
_diffrn_reflns_limit_l_max 17
_diffrn_reflns_limit_l_min -17
_diffrn_reflns_number 4152
_diffrn_reflns_theta_full 25.242
_diffrn_reflns_theta_max 25.992
_diffrn_reflns_theta_min 2.331
_diffrn_source 'sealed X-ray tube, 12 x 0.4 mm long-fine focus'
_exptl_absorpt_coefficient_mu 0.440
_exptl_absorpt_correction_T_max 0.6162
_exptl_absorpt_correction_T_min 0.1442
_exptl_absorpt_correction_type empirical
_exptl_absorpt_process_details
;
(<i>ShxAbs</i>; Spek, 2020)
;
_exptl_crystal_colour colourless
_exptl_crystal_density_diffrn 1.509
_exptl_crystal_description plate
_exptl_crystal_F_000 290
_exptl_crystal_size_max 0.500
_exptl_crystal_size_mid 0.500
_exptl_crystal_size_min 0.050
_refine_diff_density_max 0.469
_refine_diff_density_min -0.388
_refine_ls_extinction_method none
_refine_ls_goodness_of_fit_ref 1.053
_refine_ls_hydrogen_treatment constr
_refine_ls_matrix_type full
_refine_ls_number_parameters 173
_refine_ls_number_reflns 2201
_refine_ls_number_restraints 6
_refine_ls_restrained_S_all 1.052
_refine_ls_R_factor_all 0.0998
_refine_ls_R_factor_gt 0.0711
_refine_ls_shift/su_max 0.001
_refine_ls_shift/su_mean 0.000
_refine_ls_structure_factor_coef Fsqd
_refine_ls_weighting_details 'w=1/[\s^2^(Fo^2^)+(0.1049P)^2^+0.4241P] where P=(Fo^2^+2Fc^2^)/3'
_refine_ls_weighting_scheme calc
_refine_ls_wR_factor_gt 0.1882
_refine_ls_wR_factor_ref 0.2078
_reflns_number_gt 1537
_reflns_number_total 2201
_reflns_threshold_expression 'I > 2\s(I)'
_cod_data_source_file pk2656sup1.cif
_cod_data_source_block H4L1B
_cod_database_code 2243801
_shelx_space_group_comment
;
The symmetry employed for this shelxl refinement is uniquely defined
by the following loop, which should always be used as a source of
symmetry information in preference to the above space-group names.
They are only intended as comments.
;
_shelx_estimated_absorpt_t_min 0.810
_shelx_estimated_absorpt_t_max 0.978

loop_
_space_group_symop_operation_xyz
'x, y, z'
'-x, -y, -z'

loop_
_atom_site_type_symbol
_atom_site_label
_atom_site_fract_x
_atom_site_fract_y
_atom_site_fract_z
_atom_site_U_iso_or_equiv
_atom_site_adp_type
_atom_site_calc_flag
_atom_site_occupancy
_atom_site_disorder_assembly
_atom_site_disorder_group
S S1 0.7886(3) 0.28919(12) 0.71512(9) 0.0583(4) Uani d 1 . .
S S2 0.6227(3) 0.07568(12) 0.39724(10) 0.0682(5) Uani d 1 . .
N N1 1.2114(8) 0.5110(4) 0.5754(3) 0.0500(9) Uani d 1 . .
C C1 0.9965(9) 0.3908(4) 0.5566(3) 0.0467(10) Uani d 1 . .
C C2 0.7852(9) 0.3796(4) 0.4821(3) 0.0469(10) Uani d 1 . .
C C3 1.0020(10) 0.2707(4) 0.6214(3) 0.0537(11) Uani d 1 . .
H H3A 1.192760 0.277226 0.650755 0.064 Uiso calc 1 . .
H H3B 0.937959 0.170470 0.583113 0.064 Uiso calc 1 . .
C C4 0.9971(12) 0.4560(5) 0.7916(4) 0.0644(13) Uani d 1 . .
H H4A 1.087916 0.524956 0.752231 0.077 Uiso calc 1 . .
H H4B 0.876729 0.509027 0.826037 0.077 Uiso calc 1 . .
C C5 1.2177(12) 0.4158(6) 0.8638(4) 0.0682(14) Uani d 1 . .
H H5A 1.332589 0.358948 0.829232 0.082 Uiso calc 1 . .
H H5B 1.337009 0.509683 0.898069 0.082 Uiso calc 1 . .
C C6 1.0984(14) 0.3238(6) 0.9345(4) 0.0728(15) Uani d 1 . .
O O1 0.8532(10) 0.3158(5) 0.9473(3) 0.0828(12) Uani d 1 . .
O O2 1.2630(12) 0.2603(9) 0.9826(5) 0.136(2) Uani d 1 . .
H H2O 1.173990 0.186783 1.001978 0.204 Uiso calc 1 . .
C C7 0.5410(10) 0.2468(5) 0.4572(4) 0.0559(11) Uani d 1 . .
H H7A 0.394220 0.276430 0.416093 0.067 Uiso calc 1 . .
H H7B 0.470023 0.224151 0.515671 0.067 Uiso calc 1 . .
C C8 0.6926(16) 0.1494(6) 0.2872(5) 0.0604(17) Uani d 0.821(6) A 1
H H8A 0.530565 0.183752 0.258819 0.072 Uiso calc 0.821(6) A 1
H H8B 0.847467 0.236521 0.301719 0.072 Uiso calc 0.821(6) A 1
C C9 0.7607(15) 0.0292(6) 0.2173(5) 0.0657(16) Uani d 0.821(6) A 1
H H9A 0.597449 -0.051856 0.196091 0.079 Uiso calc 0.821(6) A 1
H H9B 0.906849 -0.014697 0.248293 0.079 Uiso calc 0.821(6) A 1
C C10 0.8546(16) 0.0963(7) 0.1325(5) 0.0622(15) Uani d 0.821(6) A 1
O O3 1.0881(16) 0.0900(11) 0.1127(6) 0.132(3) Uani d 0.821(6) A 1
O O4 0.6974(19) 0.1598(10) 0.0858(6) 0.117(3) Uani d 0.821(6) A 1
H H4O 0.785351 0.212989 0.052298 0.175 Uiso calc 0.821(6) A 1
C C8B 0.834(7) 0.112(3) 0.3062(18) 0.0604(17) Uani d 0.179(6) A 2
H H8B1 0.957385 0.212176 0.321614 0.072 Uiso calc 0.179(6) A 2
H H8B2 0.941870 0.034250 0.294752 0.072 Uiso calc 0.179(6) A 2
C C9B 0.609(6) 0.106(3) 0.2219(19) 0.0657(16) Uani d 0.179(6) A 2
H H9B1 0.490282 0.005115 0.207464 0.079 Uiso calc 0.179(6) A 2
H H9B2 0.494650 0.179949 0.237286 0.079 Uiso calc 0.179(6) A 2
C C10B 0.748(6) 0.143(4) 0.137(2) 0.0622(15) Uani d 0.179(6) A 2
O O3B 0.998(6) 0.188(6) 0.137(3) 0.132(3) Uani d 0.179(6) A 2
O O4B 0.576(9) 0.176(6) 0.073(3) 0.117(3) Uani d 0.179(6) A 2
H H4OB 0.660348 0.228397 0.038152 0.175 Uiso calc 0.179(6) A 2

loop_
_atom_site_aniso_label
_atom_site_aniso_U_11
_atom_site_aniso_U_22
_atom_site_aniso_U_33
_atom_site_aniso_U_12
_atom_site_aniso_U_13
_atom_site_aniso_U_23
S1 0.0546(9) 0.0462(6) 0.0762(8) 0.0041(5) 0.0158(6) 0.0205(5)
S2 0.0868(11) 0.0329(5) 0.0834(9) -0.0047(5) 0.0293(7) 0.0119(5)
N1 0.045(2) 0.0322(16) 0.075(2) 0.0074(14) 0.0141(17) 0.0146(15)
C1 0.048(3) 0.0259(16) 0.071(3) 0.0081(15) 0.017(2) 0.0160(16)
C2 0.045(3) 0.0292(17) 0.070(3) 0.0054(15) 0.017(2) 0.0152(16)
C3 0.051(3) 0.0350(19) 0.080(3) 0.0097(17) 0.015(2) 0.0220(19)
C4 0.073(4) 0.043(2) 0.083(3) 0.009(2) 0.026(3) 0.022(2)
C5 0.063(4) 0.061(3) 0.077(3) -0.001(2) 0.015(3) 0.017(2)
C6 0.064(4) 0.066(3) 0.090(4) 0.003(2) 0.013(3) 0.033(3)
O1 0.079(3) 0.086(3) 0.093(3) 0.019(2) 0.029(2) 0.034(2)
O2 0.085(4) 0.190(6) 0.162(5) 0.031(4) 0.031(3) 0.122(5)
C7 0.051(3) 0.042(2) 0.073(3) -0.0032(18) 0.012(2) 0.0155(19)
C8 0.078(5) 0.034(3) 0.074(4) 0.010(2) 0.023(3) 0.017(2)
C9 0.084(5) 0.040(3) 0.079(4) 0.011(3) 0.026(3) 0.022(3)
C10 0.068(5) 0.048(3) 0.080(4) 0.019(3) 0.024(3) 0.020(3)
O3 0.096(5) 0.194(8) 0.145(6) 0.052(5) 0.052(4) 0.113(6)
O4 0.132(8) 0.140(5) 0.131(5) 0.087(5) 0.067(5) 0.090(4)
C8B 0.078(5) 0.034(3) 0.074(4) 0.010(2) 0.023(3) 0.017(2)
C9B 0.084(5) 0.040(3) 0.079(4) 0.011(3) 0.026(3) 0.022(3)
C10B 0.068(5) 0.048(3) 0.080(4) 0.019(3) 0.024(3) 0.020(3)
O3B 0.096(5) 0.194(8) 0.145(6) 0.052(5) 0.052(4) 0.113(6)
O4B 0.132(8) 0.140(5) 0.131(5) 0.087(5) 0.067(5) 0.090(4)

loop_
_atom_type_symbol
_atom_type_description
_atom_type_scat_dispersion_real
_atom_type_scat_dispersion_imag
_atom_type_scat_source
C C 0.0033 0.0016 'International Tables Vol C Tables 4.2.6.8 and 6.1.1.4'
H H 0.0000 0.0000 'International Tables Vol C Tables 4.2.6.8 and 6.1.1.4'
N N 0.0061 0.0033 'International Tables Vol C Tables 4.2.6.8 and 6.1.1.4'
O O 0.0106 0.0060 'International Tables Vol C Tables 4.2.6.8 and 6.1.1.4'
S S 0.1246 0.1234 'International Tables Vol C Tables 4.2.6.8 and 6.1.1.4'

loop_
_geom_angle_atom_site_label_1
_geom_angle_atom_site_label_2
_geom_angle_atom_site_label_3
_geom_angle_site_symmetry_1
_geom_angle_site_symmetry_3
_geom_angle
_geom_angle_publ_flag
C4 S1 C3 . . 100.2(2) ?
C8B S2 C7 . . 112.9(9) ?
C7 S2 C8 . . 96.8(2) ?
C1 N1 C2 . 2_766 117.9(4) ?
N1 C1 C2 . . 121.2(4) ?
N1 C1 C3 . . 116.3(4) ?
C2 C1 C3 . . 122.5(4) ?
N1 C2 C1 2_766 . 120.9(4) ?
N1 C2 C7 2_766 . 115.7(4) ?
C1 C2 C7 . . 123.5(4) ?
C1 C3 S1 . . 113.3(3) ?
C1 C3 H3A . . 108.9 ?
S1 C3 H3A . . 108.9 ?
C1 C3 H3B . . 108.9 ?
S1 C3 H3B . . 108.9 ?
H3A C3 H3B . . 107.7 ?
C5 C4 S1 . . 112.3(3) ?
C5 C4 H4A . . 109.2 ?
S1 C4 H4A . . 109.2 ?
C5 C4 H4B . . 109.2 ?
S1 C4 H4B . . 109.2 ?
H4A C4 H4B . . 107.9 ?
C6 C5 C4 . . 113.3(5) ?
C6 C5 H5A . . 108.9 ?
C4 C5 H5A . . 108.9 ?
C6 C5 H5B . . 108.9 ?
C4 C5 H5B . . 108.9 ?
H5A C5 H5B . . 107.7 ?
O1 C6 O2 . . 122.4(5) ?
O1 C6 C5 . . 121.3(5) ?
O2 C6 C5 . . 116.3(6) ?
C6 O2 H2O . . 109.5 ?
C2 C7 S2 . . 113.8(3) ?
C2 C7 H7A . . 108.8 ?
S2 C7 H7A . . 108.8 ?
C2 C7 H7B . . 108.8 ?
S2 C7 H7B . . 108.8 ?
H7A C7 H7B . . 107.7 ?
C9 C8 S2 . . 110.8(4) ?
C9 C8 H8A . . 109.5 ?
S2 C8 H8A . . 109.5 ?
C9 C8 H8B . . 109.5 ?
S2 C8 H8B . . 109.5 ?
H8A C8 H8B . . 108.1 ?
C8 C9 C10 . . 110.3(5) ?
C8 C9 H9A . . 109.6 ?
C10 C9 H9A . . 109.6 ?
C8 C9 H9B . . 109.6 ?
C10 C9 H9B . . 109.6 ?
H9A C9 H9B . . 108.1 ?
O4 C10 O3 . . 121.6(7) ?
O4 C10 C9 . . 118.5(7) ?
O3 C10 C9 . . 119.8(6) ?
C10 O4 H4O . . 109.5 ?
C9B C8B S2 . . 99.9(19) ?
C9B C8B H8B1 . . 111.8 ?
S2 C8B H8B1 . . 111.8 ?
C9B C8B H8B2 . . 111.8 ?
S2 C8B H8B2 . . 111.8 ?
H8B1 C8B H8B2 . . 109.5 ?
C10B C9B C8B . . 108(2) ?
C10B C9B H9B1 . . 110.0 ?
C8B C9B H9B1 . . 110.0 ?
C10B C9B H9B2 . . 110.0 ?
C8B C9B H9B2 . . 110.0 ?
H9B1 C9B H9B2 . . 108.4 ?
O3B C10B O4B . . 119(3) ?
O3B C10B C9B . . 126(3) ?
O4B C10B C9B . . 110(3) ?
C10B O4B H4OB . . 109.5 ?

loop_
_geom_bond_atom_site_label_1
_geom_bond_atom_site_label_2
_geom_bond_site_symmetry_2
_geom_bond_distance
_geom_bond_publ_flag
S1 C4 . 1.801(5) ?
S1 C3 . 1.808(5) ?
S2 C8B . 1.78(3) ?
S2 C7 . 1.804(5) ?
S2 C8 . 1.816(6) ?
N1 C1 . 1.342(5) ?
N1 C2 2_766 1.351(5) ?
C1 C2 . 1.371(6) ?
C1 C3 . 1.503(5) ?
C2 C7 . 1.504(6) ?
C3 H3A . 0.9700 ?
C3 H3B . 0.9700 ?
C4 C5 . 1.526(8) ?
C4 H4A . 0.9700 ?
C4 H4B . 0.9700 ?
C5 C6 . 1.485(7) ?
C5 H5A . 0.9700 ?
C5 H5B . 0.9700 ?
C6 O1 . 1.238(7) ?
C6 O2 . 1.258(8) ?
O2 H2O . 0.8200 ?
C7 H7A . 0.9700 ?
C7 H7B . 0.9700 ?
C8 C9 . 1.490(8) ?
C8 H8A . 0.9700 ?
C8 H8B . 0.9700 ?
C9 C10 . 1.496(8) ?
C9 H9A . 0.9700 ?
C9 H9B . 0.9700 ?
C10 O4 . 1.224(8) ?
C10 O3 . 1.231(9) ?
O4 H4O . 0.8200 ?
C8B C9B . 1.516(19) ?
C8B H8B1 . 0.9700 ?
C8B H8B2 . 0.9700 ?
C9B C10B . 1.505(19) ?
C9B H9B1 . 0.9700 ?
C9B H9B2 . 0.9700 ?
C10B O3B . 1.226(19) ?
C10B O4B . 1.265(19) ?
O4B H4OB . 0.8200 ?

loop_
_geom_hbond_atom_site_label_D
_geom_hbond_atom_site_label_H
_geom_hbond_atom_site_label_A
_geom_hbond_site_symmetry_A
_geom_hbond_distance_DH
_geom_hbond_distance_HA
_geom_hbond_distance_DA
_geom_hbond_angle_DHA
_geom_hbond_publ_flag
O2 H2O O3 1_556 0.82 1.94 2.660(10) 146 yes
O2 H2O O3B 1_556 0.82 2.20 2.77(3) 127 yes
O4 H4O O1 1_554 0.82 1.88 2.660(10) 158 yes
O4B H4OB O1 1_554 0.82 1.86 2.67(4) 170 yes

loop_
_geom_torsion_atom_site_label_1
_geom_torsion_atom_site_label_2
_geom_torsion_atom_site_label_3
_geom_torsion_atom_site_label_4
_geom_torsion_site_symmetry_1
_geom_torsion_site_symmetry_2
_geom_torsion_site_symmetry_3
_geom_torsion_site_symmetry_4
_geom_torsion
_geom_torsion_publ_flag
C2 N1 C1 C2 2_766 . . . -0.6(6) ?
C2 N1 C1 C3 2_766 . . . 179.3(4) ?
N1 C1 C2 N1 . . . 2_766 0.6(7) ?
C3 C1 C2 N1 . . . 2_766 -179.3(4) ?
N1 C1 C2 C7 . . . . 179.3(4) ?
C3 C1 C2 C7 . . . . -0.6(6) ?
N1 C1 C3 S1 . . . . 98.8(4) ?
C2 C1 C3 S1 . . . . -81.3(5) ?
C4 S1 C3 C1 . . . . -72.6(4) ?
C3 S1 C4 C5 . . . . -86.7(4) ?
S1 C4 C5 C6 . . . . -65.0(6) ?
C4 C5 C6 O1 . . . . -17.0(8) ?
C4 C5 C6 O2 . . . . 165.7(6) ?
N1 C2 C7 S2 2_766 . . . 103.4(4) ?
C1 C2 C7 S2 . . . . -75.4(5) ?
C8B S2 C7 C2 . . . . -43.7(10) ?
C8 S2 C7 C2 . . . . -66.8(4) ?
C7 S2 C8 C9 . . . . -178.1(5) ?
S2 C8 C9 C10 . . . . -172.5(5) ?
C8 C9 C10 O4 . . . . -57.8(10) ?
C8 C9 C10 O3 . . . . 120.5(9) ?
C7 S2 C8B C9B . . . . -87.0(16) ?
S2 C8B C9B C10B . . . . 177(2) ?
C8B C9B C10B O3B . . . . -8(5) ?
C8B C9B C10B O4B . . . . -164(3) ?

_cod_database_fobs_code 2243801
